data_2201033
loop_
_publ_author_name
' Wang, Li'
'Feng, Xiao-Long'
'Cai, Jiwen'

_publ_section_title
;(Diethylenetriamine-<i>N,N</i>',<i>N</i>'')(<small>DL</small>-histinato-<i>N,N</i>',<i>O</i>)nickel(II)
 iodide monohydrate
;
_journal_issue 5
_journal_name_full 'Acta Crystallographica Section E'
_journal_page_first m209
_journal_page_last m211
_journal_paper_doi 10.1107/S1600536802006116
_journal_volume 58
_journal_year 2002
_chemical_formula_iupac '[Ni (C4 H13 N3) (C6 H8 N3 O2 )] I , H~2~O'
_chemical_formula_moiety 'C10 H21 N6 O2 Ni +, I -,H2 O'
_chemical_formula_sum 'C10 H23 I N6 Ni O3'
_chemical_formula_weight 460.95
_chemical_name_common '[Ni(dien)(DL-his)]I.H2O'
_chemical_name_systematic
;
 (diethylenetriamine-N,N',N'')(DL-histinato-N,N',O)nickel(II)
 iodide monohydrate
;
_space_group_IT_number 14
_symmetry_cell_setting monoclinic
_symmetry_space_group_name_Hall '-P 2yn'
_symmetry_space_group_name_H-M 'P 1 21/n 1'
_atom_sites_solution_hydrogens geom
_atom_sites_solution_primary direct
_atom_sites_solution_secondary difmap
_audit_creation_method SHELXL-97
_cell_angle_alpha 90.00
_cell_angle_beta 108.758(8)
_cell_angle_gamma 90.00
_cell_formula_units_Z 4
_cell_length_a 9.384(5)
_cell_length_b 15.323(7)
_cell_length_c 12.667(6)
_cell_measurement_reflns_used 813
_cell_measurement_temperature 293(2)
_cell_measurement_theta_max 25.34
_cell_measurement_theta_min 2.87
_cell_volume 1724.7(15)
_computing_cell_refinement SMART
_computing_data_collection 'SMART (Bruker, 1998)'
_computing_data_reduction 'SAINT-Plus (Bruker, 1999)'
_computing_molecular_graphics 'SHELXTL (Bruker, 1998 )'
_computing_publication_material SHELXTL
_computing_structure_refinement 'SHELXL-97 (Sheldrick, 1997)'
_computing_structure_solution 'SHELXS-97 (Sheldrick, 1997)'
_diffrn_ambient_temperature 293(2)
_diffrn_measured_fraction_theta_full 0.983
_diffrn_measured_fraction_theta_max 0.983
_diffrn_measurement_device_type 'CCD area detector'
_diffrn_measurement_method 'phi and omega scans'
_diffrn_radiation_monochromator graphite
_diffrn_radiation_source 'fine-focus sealed tube'
_diffrn_radiation_type MoK\a
_diffrn_radiation_wavelength 0.71073
_diffrn_reflns_av_R_equivalents 0.0180
_diffrn_reflns_av_sigmaI/netI 0.0193
_diffrn_reflns_limit_h_max 7
_diffrn_reflns_limit_h_min -11
_diffrn_reflns_limit_k_max 17
_diffrn_reflns_limit_k_min -19
_diffrn_reflns_limit_l_max 16
_diffrn_reflns_limit_l_min -16
_diffrn_reflns_number 9823
_diffrn_reflns_theta_full 26.95
_diffrn_reflns_theta_max 26.95
_diffrn_reflns_theta_min 2.16
_exptl_absorpt_coefficient_mu 2.933
_exptl_absorpt_correction_T_max 0.4834
_exptl_absorpt_correction_T_min 0.3218
_exptl_absorpt_correction_type multi-scan
_exptl_absorpt_process_details '(SADABS: Sheldrick, 1996; Blessing, 1995)'
_exptl_crystal_colour purple
_exptl_crystal_density_diffrn 1.775
_exptl_crystal_density_method 'not measured'
_exptl_crystal_description block
_exptl_crystal_F_000 920
_exptl_crystal_size_max 0.50
_exptl_crystal_size_mid 0.41
_exptl_crystal_size_min 0.29
_refine_diff_density_max 0.603
_refine_diff_density_min -0.677
_refine_ls_extinction_method none
_refine_ls_goodness_of_fit_ref 1.080
_refine_ls_hydrogen_treatment mixed
_refine_ls_matrix_type full
_refine_ls_number_parameters 192
_refine_ls_number_reflns 3673
_refine_ls_number_restraints 0
_refine_ls_restrained_S_all 1.080
_refine_ls_R_factor_all 0.0262
_refine_ls_R_factor_gt 0.0216
_refine_ls_shift/su_max 0.002
_refine_ls_shift/su_mean 0.000
_refine_ls_structure_factor_coef Fsqd
_refine_ls_weighting_details 'calc w = 1/[\s^2^(Fo^2^)+(0.0191P)^2^+1.0794P] where P = (Fo^2^+2Fc^2^)/3'
_refine_ls_weighting_scheme calc
_refine_ls_wR_factor_gt 0.0493
_refine_ls_wR_factor_ref 0.0510
_reflns_number_gt 3280
_reflns_number_total 3673
_reflns_threshold_expression I>2\s(I)
_cod_data_source_file bt6133.cif
_cod_data_source_block I
_cod_depositor_comments
;
The following automatic conversions were performed:
'_symmetry_cell_setting' value 'Monoclinic' changed to 'monoclinic'
according to '/home/saulius/struct/CIF-dictionaries/cif_core.dic'
dictionary named 'cif_core.dic' version 2.4.1 from 2010-06-29.

Automatic conversion script
Id: cif_fix_enum 1527 2010-12-29 10:47:43Z saulius 

The following automatic conversions were performed:

'_symmetry_cell_setting' value 'Monoclinic' changed to 'monoclinic'
according to /home/saulius/struct/CIF-dictionaries/cif_core.dic
dictionary named 'cif_core.dic' version 2.4.1 from 2010-06-29.

Automatic conversion script
Id: cif_fix_values 1715 2011-07-08 13:25:40Z adriana 
;
_cod_original_cell_volume 1724.6(14)
_cod_original_sg_symbol_H-M 'P 21/n'
_cod_database_code 2201033
_cod_database_fobs_code 2201033

loop_
_symmetry_equiv_pos_as_xyz
'x, y, z'
'-x+1/2, y+1/2, -z+1/2'
'-x, -y, -z'
'x-1/2, -y-1/2, z-1/2'

loop_
_atom_site_label
_atom_site_fract_x
_atom_site_fract_y
_atom_site_fract_z
_atom_site_U_iso_or_equiv
_atom_site_adp_type
_atom_site_calc_flag
_atom_site_refinement_flags
_atom_site_occupancy
_atom_site_disorder_assembly
_atom_site_disorder_group
_atom_site_type_symbol
I1 0.363034(18) 0.103023(10) 0.688563(14) 0.04352(6) Uani d . 1 . . I
Ni1 0.79822(3) 0.915238(16) 0.75632(2) 0.02584(7) Uani d . 1 . . Ni
N1 0.9742(2) 0.98089(12) 0.71850(14) 0.0328(4) Uani d . 1 . . N
H1C 1.0181 1.0197 0.7738 0.039 Uiso calc R 1 . . H
N2 0.6680(2) 0.97424(13) 0.60666(15) 0.0380(4) Uani d . 1 . . N
H2C 0.6568 0.9379 0.5488 0.046 Uiso calc R 1 . . H
H2D 0.5762 0.9882 0.6097 0.046 Uiso calc R 1 . . H
N3 0.8878(2) 0.80687(12) 0.69617(15) 0.0336(4) Uani d . 1 . . N
H3C 0.9263 0.7686 0.7520 0.040 Uiso calc R 1 . . H
H3D 0.8140 0.7799 0.6425 0.040 Uiso calc R 1 . . H
N4 0.7454(2) 1.01534(11) 0.85211(14) 0.0306(4) Uani d . 1 . . N
H4C 0.8137 1.0586 0.8647 0.037 Uiso calc R 1 . . H
H4D 0.6537 1.0375 0.8167 0.037 Uiso calc R 1 . . H
N5 0.4510(2) 0.74343(13) 0.75751(18) 0.0442(5) Uani d . 1 . . N
H5B 0.3929 0.6999 0.7305 0.053 Uiso calc R 1 . . H
N6 0.6226(2) 0.84410(12) 0.77719(15) 0.0337(4) Uani d . 1 . . N
C1 0.9110(3) 1.02831(16) 0.61223(19) 0.0418(5) Uani d . 1 . . C
H1A 0.9166 0.9918 0.5512 0.050 Uiso calc R 1 . . H
H1B 0.9698 1.0805 0.6132 0.050 Uiso calc R 1 . . H
C2 0.7500(3) 1.05306(17) 0.5943(2) 0.0459(6) Uani d . 1 . . C
H2A 0.7448 1.0966 0.6485 0.055 Uiso calc R 1 . . H
H2B 0.7055 1.0775 0.5203 0.055 Uiso calc R 1 . . H
C3 1.0063(3) 0.83522(16) 0.6509(2) 0.0428(5) Uani d . 1 . . C
H3A 0.9622 0.8497 0.5726 0.051 Uiso calc R 1 . . H
H3B 1.0780 0.7883 0.6574 0.051 Uiso calc R 1 . . H
C4 1.0854(3) 0.91398(16) 0.7147(2) 0.0424(5) Uani d . 1 . . C
H4A 1.1437 0.8970 0.7900 0.051 Uiso calc R 1 . . H
H4B 1.1539 0.9378 0.6789 0.051 Uiso calc R 1 . . H
C5 0.7486(2) 0.97372(13) 0.95797(16) 0.0303(4) Uani d . 1 . . C
H5A 0.7617 1.0192 1.0147 0.036 Uiso calc R 1 . . H
C6 0.8836(2) 0.91176(12) 0.99501(17) 0.0293(4) Uani d . 1 . . C
C7 0.6011(3) 0.92577(16) 0.94445(19) 0.0381(5) Uani d . 1 . . C
H7A 0.6054 0.9024 1.0166 0.046 Uiso calc R 1 . . H
H7B 0.5201 0.9682 0.9235 0.046 Uiso calc R 1 . . H
C8 0.5610(2) 0.85304(14) 0.86167(18) 0.0326(4) Uani d . 1 . . C
C9 0.5533(3) 0.77723(15) 0.71655(19) 0.0397(5) Uani d . 1 . . C
H9A 0.5731 0.7565 0.6537 0.048 Uiso calc R 1 . . H
C10 0.4551(3) 0.79035(16) 0.8500(2) 0.0439(6) Uani d . 1 . . C
H10A 0.3967 0.7811 0.8960 0.053 Uiso calc R 1 . . H
O1 0.93527(18) 0.88474(10) 0.91983(12) 0.0350(3) Uani d . 1 . . O
O2 0.9352(2) 0.89227(10) 1.09468(12) 0.0395(4) Uani d . 1 . . O
O1W 0.1850(2) 0.78154(13) 0.99661(15) 0.0572(5) Uani d . 1 . . O
HW1 0.0993 0.8123 0.9720 0.087(12) Uiso d R 1 . . H
HW2 0.1524 0.7352 0.9496 0.085(12) Uiso d R 1 . . H

loop_
_atom_site_aniso_label
_atom_site_aniso_U_11
_atom_site_aniso_U_22
_atom_site_aniso_U_33
_atom_site_aniso_U_12
_atom_site_aniso_U_13
_atom_site_aniso_U_23
I1 0.03620(9) 0.04348(10) 0.04843(10) 0.00282(6) 0.01021(7) -0.00072(6)
Ni1 0.02600(14) 0.02975(13) 0.02187(13) -0.00023(10) 0.00783(10) -0.00186(9)
N1 0.0315(9) 0.0380(10) 0.0280(9) -0.0049(8) 0.0084(7) -0.0035(7)
N2 0.0326(10) 0.0525(12) 0.0260(9) 0.0051(9) 0.0056(8) 0.0006(8)
N3 0.0340(10) 0.0349(10) 0.0324(9) 0.0008(8) 0.0113(8) -0.0032(7)
N4 0.0322(9) 0.0282(8) 0.0276(9) 0.0038(7) 0.0046(7) 0.0007(7)
N5 0.0399(11) 0.0397(11) 0.0529(12) -0.0138(9) 0.0146(10) -0.0089(9)
N6 0.0350(10) 0.0339(9) 0.0359(10) -0.0054(8) 0.0167(8) -0.0082(7)
C1 0.0495(14) 0.0435(13) 0.0353(12) -0.0054(11) 0.0177(11) 0.0057(10)
C2 0.0555(16) 0.0473(14) 0.0346(12) 0.0079(12) 0.0141(11) 0.0117(10)
C3 0.0431(14) 0.0470(14) 0.0455(13) 0.0049(11) 0.0242(11) -0.0046(11)
C4 0.0285(12) 0.0525(14) 0.0485(14) -0.0011(10) 0.0156(10) -0.0015(11)
C5 0.0366(11) 0.0286(10) 0.0248(10) 0.0021(8) 0.0089(9) -0.0058(8)
C6 0.0345(11) 0.0249(10) 0.0264(10) -0.0023(8) 0.0067(9) -0.0019(7)
C7 0.0397(13) 0.0446(12) 0.0359(12) 0.0025(10) 0.0203(10) -0.0063(10)
C8 0.0292(11) 0.0370(11) 0.0339(11) 0.0013(9) 0.0135(9) -0.0013(9)
C9 0.0418(13) 0.0386(12) 0.0403(12) -0.0067(10) 0.0156(11) -0.0099(10)
C10 0.0391(13) 0.0486(14) 0.0497(14) -0.0061(11) 0.0224(11) -0.0012(11)
O1 0.0381(8) 0.0399(8) 0.0259(7) 0.0117(7) 0.0087(6) 0.0024(6)
O2 0.0531(10) 0.0373(8) 0.0240(7) 0.0041(7) 0.0067(7) 0.0033(6)
O1W 0.0542(11) 0.0668(13) 0.0436(10) 0.0238(10) 0.0060(9) 0.0018(9)

loop_
_atom_type_symbol
_atom_type_description
_atom_type_scat_dispersion_real
_atom_type_scat_dispersion_imag
_atom_type_scat_source
C C 0.0033 0.0016 'International Tables Vol C Tables 4.2.6.8 and 6.1.1.4'
H H 0.0000 0.0000 'International Tables Vol C Tables 4.2.6.8 and 6.1.1.4'
N N 0.0061 0.0033 'International Tables Vol C Tables 4.2.6.8 and 6.1.1.4'
O O 0.0106 0.0060 'International Tables Vol C Tables 4.2.6.8 and 6.1.1.4'
Ni Ni 0.3393 1.1124 'International Tables Vol C Tables 4.2.6.8 and 6.1.1.4'
I I -0.4742 1.8119 'International Tables Vol C Tables 4.2.6.8 and 6.1.1.4'

loop_
_geom_angle_atom_site_label_1
_geom_angle_atom_site_label_2
_geom_angle_atom_site_label_3
_geom_angle
_geom_angle_publ_flag
N6 Ni1 N2 94.94(8) no
N6 Ni1 O1 90.98(7) no
N2 Ni1 O1 167.26(7) no
N6 Ni1 N4 88.03(7) no
N2 Ni1 N4 91.72(8) no
O1 Ni1 N4 77.19(7) no
N6 Ni1 N3 93.31(8) no
N2 Ni1 N3 101.33(8) no
O1 Ni1 N3 89.56(7) no
N4 Ni1 N3 166.71(7) no
N6 Ni1 N1 173.81(7) no
N2 Ni1 N1 82.02(8) no
O1 Ni1 N1 93.09(7) no
N4 Ni1 N1 97.42(8) no
N3 Ni1 N1 82.06(8) no
C4 N1 C1 113.19(18) no
C4 N1 Ni1 106.77(14) no
C1 N1 Ni1 109.06(14) no
C4 N1 H1C 109.2 no
C1 N1 H1C 109.2 no
Ni1 N1 H1C 109.2 no
C2 N2 Ni1 106.12(14) no
C2 N2 H2C 110.5 no
Ni1 N2 H2C 110.5 no
C2 N2 H2D 110.5 no
Ni1 N2 H2D 110.5 no
H2C N2 H2D 108.7 no
C3 N3 Ni1 110.30(14) no
C3 N3 H3C 109.6 no
Ni1 N3 H3C 109.6 no
C3 N3 H3D 109.6 no
Ni1 N3 H3D 109.6 no
H3C N3 H3D 108.1 no
C5 N4 Ni1 105.55(12) no
C5 N4 H4C 110.6 no
Ni1 N4 H4C 110.6 no
C5 N4 H4D 110.6 no
Ni1 N4 H4D 110.6 no
H4C N4 H4D 108.8 no
C9 N5 C10 107.7(2) no
C9 N5 H5B 126.1 no
C10 N5 H5B 126.1 no
C9 N6 C8 106.13(18) no
C9 N6 Ni1 126.91(15) no
C8 N6 Ni1 126.83(14) no
N1 C1 C2 110.61(18) no
N1 C1 H1A 109.5 no
C2 C1 H1A 109.5 no
N1 C1 H1B 109.5 no
C2 C1 H1B 109.5 no
H1A C1 H1B 108.1 no
N2 C2 C1 108.2(2) no
N2 C2 H2A 110.1 no
C1 C2 H2A 110.1 no
N2 C2 H2B 110.1 no
C1 C2 H2B 110.1 no
H2A C2 H2B 108.4 no
N3 C3 C4 109.31(18) no
N3 C3 H3A 109.8 no
C4 C3 H3A 109.8 no
N3 C3 H3B 109.8 no
C4 C3 H3B 109.8 no
H3A C3 H3B 108.3 no
N1 C4 C3 110.04(19) no
N1 C4 H4A 109.7 no
C3 C4 H4A 109.7 no
N1 C4 H4B 109.7 no
C3 C4 H4B 109.7 no
H4A C4 H4B 108.2 no
N4 C5 C7 110.67(17) no
N4 C5 C6 108.62(16) no
C7 C5 C6 111.52(18) no
N4 C5 H5A 108.7 no
C7 C5 H5A 108.7 no
C6 C5 H5A 108.7 no
O2 C6 O1 124.7(2) no
O2 C6 C5 118.49(19) no
O1 C6 C5 116.77(17) no
C8 C7 C5 116.89(18) no
C8 C7 H7A 108.1 no
C5 C7 H7A 108.1 no
C8 C7 H7B 108.1 no
C5 C7 H7B 108.1 no
H7A C7 H7B 107.3 no
C10 C8 N6 108.74(19) no
C10 C8 C7 128.0(2) no
N6 C8 C7 123.10(19) no
N6 C9 N5 110.9(2) no
N6 C9 H9A 124.5 no
N5 C9 H9A 124.5 no
C8 C10 N5 106.5(2) no
C8 C10 H10A 126.8 no
N5 C10 H10A 126.8 no
C6 O1 Ni1 113.91(14) no
HW1 O1W HW2 96.1 no

loop_
_geom_bond_atom_site_label_1
_geom_bond_atom_site_label_2
_geom_bond_site_symmetry_2
_geom_bond_distance
_geom_bond_publ_flag
Ni1 N6 . 2.0621(19) no
Ni1 N2 . 2.1011(19) no
Ni1 O1 . 2.1092(17) no
Ni1 N4 . 2.1111(18) no
Ni1 N3 . 2.1111(19) no
Ni1 N1 . 2.1162(19) no
N1 C4 . 1.474(3) no
N1 C1 . 1.476(3) no
N1 H1C . 0.9100 no
N2 C2 . 1.467(3) no
N2 H2C . 0.9000 no
N2 H2D . 0.9000 no
N3 C3 . 1.471(3) no
N3 H3C . 0.9000 no
N3 H3D . 0.9000 no
N4 C5 . 1.476(3) no
N4 H4C . 0.9000 no
N4 H4D . 0.9000 no
N5 C9 . 1.334(3) no
N5 C10 . 1.365(3) no
N5 H5B . 0.8600 no
N6 C9 . 1.320(3) no
N6 C8 . 1.377(3) no
C1 C2 . 1.503(4) no
C1 H1A . 0.9700 no
C1 H1B . 0.9700 no
C2 H2A . 0.9700 no
C2 H2B . 0.9700 no
C3 C4 . 1.508(3) no
C3 H3A . 0.9700 no
C3 H3B . 0.9700 no
C4 H4A . 0.9700 no
C4 H4B . 0.9700 no
C5 C7 . 1.527(3) no
C5 C6 . 1.531(3) no
C5 H5A . 0.9800 no
C6 O2 . 1.235(3) no
C6 O1 . 1.269(3) no
C7 C8 . 1.493(3) no
C7 H7A . 0.9700 no
C7 H7B . 0.9700 no
C8 C10 . 1.356(3) no
C9 H9A . 0.9300 no
C10 H10A . 0.9300 no
O1W HW1 . 0.8967 no
O1W HW2 . 0.9144 no

loop_
_geom_hbond_atom_site_label_D
_geom_hbond_atom_site_label_H
_geom_hbond_atom_site_label_A
_geom_hbond_site_symmetry_A
_geom_hbond_distance_DH
_geom_hbond_distance_HA
_geom_hbond_distance_DA
_geom_hbond_angle_DHA
N1 H1C O2 3_777 0.91 2.08 2.968(3) 165.4
N2 H2C I1 3_666 0.90 3.02 3.843(3) 153.4
N2 H2D I1 1_565 0.90 3.06 3.882(2) 152.3
N3 H3C I1 2_656 0.90 3.15 3.894(2) 140.7
N4 H4C O2 3_777 0.90 2.37 3.184(3) 151.0
N4 H4D I1 1_565 0.90 2.87 3.767(2) 175.7
N5 H5B O2 4_575 0.86 2.36 2.899(3) 121.4
N5 H5B I1 2_556 0.86 3.26 3.882(2) 131.7
O1W HW1 O1 1_455 0.90 1.84 2.733(3) 174.1
O1W HW2 I1 2_556 0.91 2.65 3.537(2) 163.7

loop_
_geom_torsion_atom_site_label_1
_geom_torsion_atom_site_label_2
_geom_torsion_atom_site_label_3
_geom_torsion_atom_site_label_4
_geom_torsion
_geom_torsion_publ_flag
N2 Ni1 N1 C4 -123.43(15) no
O1 Ni1 N1 C4 68.40(14) no
N4 Ni1 N1 C4 145.87(14) no
N3 Ni1 N1 C4 -20.73(14) no
N2 Ni1 N1 C1 -0.79(14) no
O1 Ni1 N1 C1 -168.97(14) no
N4 Ni1 N1 C1 -91.49(15) no
N3 Ni1 N1 C1 101.91(15) no
N6 Ni1 N2 C2 158.90(15) no
O1 Ni1 N2 C2 41.5(4) no
N4 Ni1 N2 C2 70.73(15) no
N3 Ni1 N2 C2 -106.72(15) no
N1 Ni1 N2 C2 -26.53(15) no
N6 Ni1 N3 C3 169.71(15) no
N2 Ni1 N3 C3 74.00(16) no
O1 Ni1 N3 C3 -99.34(15) no
N4 Ni1 N3 C3 -94.8(3) no
N1 Ni1 N3 C3 -6.16(15) no
N6 Ni1 N4 C5 55.03(13) no
N2 Ni1 N4 C5 149.92(13) no
O1 Ni1 N4 C5 -36.42(13) no
N3 Ni1 N4 C5 -41.0(4) no
N1 Ni1 N4 C5 -127.91(13) no
N2 Ni1 N6 C9 69.6(2) no
O1 Ni1 N6 C9 -121.7(2) no
N4 Ni1 N6 C9 161.2(2) no
N3 Ni1 N6 C9 -32.1(2) no
N2 Ni1 N6 C8 -115.15(19) no
O1 Ni1 N6 C8 53.55(19) no
N4 Ni1 N6 C8 -23.60(18) no
N3 Ni1 N6 C8 143.16(18) no
C4 N1 C1 C2 146.7(2) no
Ni1 N1 C1 C2 28.0(2) no
Ni1 N2 C2 C1 49.1(2) no
N1 C1 C2 N2 -52.4(3) no
Ni1 N3 C3 C4 31.7(2) no
C1 N1 C4 C3 -75.7(2) no
Ni1 N1 C4 C3 44.3(2) no
N3 C3 C4 N1 -51.5(3) no
Ni1 N4 C5 C7 -81.26(17) no
Ni1 N4 C5 C6 41.48(17) no
N4 C5 C6 O2 157.18(18) no
C7 C5 C6 O2 -80.6(2) no
N4 C5 C6 O1 -22.2(2) no
C7 C5 C6 O1 100.0(2) no
N4 C5 C7 C8 61.2(3) no
C6 C5 C7 C8 -59.8(3) no
C9 N6 C8 C10 0.2(3) no
Ni1 N6 C8 C10 -175.82(16) no
C9 N6 C8 C7 -175.4(2) no
Ni1 N6 C8 C7 8.5(3) no
C5 C7 C8 C10 165.6(2) no
C5 C7 C8 N6 -19.6(3) no
C8 N6 C9 N5 0.2(3) no
Ni1 N6 C9 N5 176.22(16) no
C10 N5 C9 N6 -0.5(3) no
N6 C8 C10 N5 -0.5(3) no
C7 C8 C10 N5 174.9(2) no
C9 N5 C10 C8 0.6(3) no
O2 C6 O1 Ni1 170.75(17) no
C5 C6 O1 Ni1 -9.9(2) no
N6 Ni1 O1 C6 -60.92(15) no
N2 Ni1 O1 C6 56.8(4) no
N4 Ni1 O1 C6 26.84(14) no
N3 Ni1 O1 C6 -154.22(15) no
N1 Ni1 O1 C6 123.76(15) no
